data_1534646
loop_
_publ_author_name
'Schneider, M.'
'Jost, K.H.'

_publ_section_title
;
 Crystal Structure of the Cyclotetraphosphate Ca2 (P4 O12) (H2 O)4
;
_journal_name_full 'Zeitschrift fuer Anorganische und Allgemeine Chemie'
_journal_page_first 117
_journal_page_last 122
_journal_volume 500
_journal_year 1983
_chemical_formula_sum 'Ca2 H8 O16 P4'
_chemical_name_systematic 'Ca2 (P4 O12) (H2 O)4'
_space_group_IT_number 14
_symmetry_space_group_name_Hall '-P 2yn'
_symmetry_space_group_name_H-M 'P 1 21/n 1'
_cell_angle_alpha 90
_cell_angle_beta 107
_cell_angle_gamma 90
_cell_formula_units_Z 2
_cell_length_a 7.688
_cell_length_b 12.985
_cell_length_c 7.144
_cell_volume 682.014
_citation_journal_id_ASTM ZAACAB
_cod_data_source_file Schneider_ZAACAB_1983_205.cif
_cod_data_source_block H8Ca2O16P4
_cod_original_cell_volume 682.0137
_cod_original_sg_symbol_Hall '-P 2ybc (x-z,y,z)'
_cod_original_formula_sum 'H8 Ca2 O16 P4'
_cod_database_code 1534646

loop_
_symmetry_equiv_pos_as_xyz
x,y,z
-x+1/2,y+1/2,-z+1/2
-x,-y,-z
x-1/2,-y-1/2,z-1/2

loop_
_atom_site_label
_atom_site_type_symbol
_atom_site_fract_x
_atom_site_fract_y
_atom_site_fract_z
_atom_site_occupancy
_atom_site_U_iso_or_equiv
P1 P+5 -0.0867 0.5144 0.2231 1 0.0
O7 O-2 0.4908 0.3465 0.76 1 0.0
O2 O-2 0.0383 0.6053 0.2747 1 0.0
Ca1 Ca+2 0.6619 0.3791 0.519 1 0.0
O8 O-2 0.1546 0.2131 -0.2904 1 0.0
O6 O-2 0.7339 0.2077 0.6132 1 0.0
O4 O-2 0.0274 0.4101 0.2248 1 0.0
P2 P+5 0.2197 0.3996 0.1769 1 0.0
O3 O-2 -0.2192 0.4959 0.3331 1 0.0
O5 O-2 0.3673 0.4439 0.3432 1 0.0
O1 O-2 -0.2019 0.5198 -0.0031 1 0.0
